data_4113420
loop_
_publ_author_name
'Nanfeng Zheng'
'Xianhui Bu'
'Pingyun Feng'

_publ_section_title
;
 Nonaqueous Synthesis and Selective Crystallization of Gallium Sulfide
 Clusters into Three-Dimensional Photoluminescent Superlattices
;
_journal_name_full 'Journal of the American Chemical Society'
_journal_page_first 1138
_journal_page_last 1139
_journal_paper_doi 10.1021/ja021274k
_journal_volume 125
_journal_year 2003
_chemical_formula_sum 'Ga10 S18'
_chemical_formula_weight 1274.28
_chemical_name_common UCR-7GaS-TAEA
_chemical_name_systematic
; 
 ? 
;
_space_group_IT_number 142
_symmetry_cell_setting tetragonal
_symmetry_space_group_name_Hall '-I 4bd 2c'
_symmetry_space_group_name_H-M 'I 41/a c d :2'
_atom_sites_solution_hydrogens geom
_atom_sites_solution_primary direct
_atom_sites_solution_secondary difmap
_audit_creation_method SHELXL-97
_cell_angle_alpha 90.00
_cell_angle_beta 90.00
_cell_angle_gamma 90.00
_cell_formula_units_Z 8
_cell_length_a 19.220(3)
_cell_length_b 19.220(3)
_cell_length_c 29.866(6)
_cell_measurement_temperature 293(2)
_cell_volume 11033(3)
_computing_structure_refinement 'SHELXL-97 (Sheldrick, 1997)'
_computing_structure_solution 'SHELXS-97 (Sheldrick, 1990)'
_diffrn_ambient_temperature 293(2)
_diffrn_measured_fraction_theta_full 1.000
_diffrn_measured_fraction_theta_max 1.000
_diffrn_radiation_monochromator graphite
_diffrn_radiation_source 'fine-focus sealed tube'
_diffrn_radiation_type MoK\a
_diffrn_radiation_wavelength 0.71073
_diffrn_reflns_av_R_equivalents 0.0688
_diffrn_reflns_av_sigmaI/netI 0.0306
_diffrn_reflns_limit_h_max 20
_diffrn_reflns_limit_h_min -20
_diffrn_reflns_limit_k_max 12
_diffrn_reflns_limit_k_min -20
_diffrn_reflns_limit_l_max 31
_diffrn_reflns_limit_l_min -32
_diffrn_reflns_number 21592
_diffrn_reflns_theta_full 22.49
_diffrn_reflns_theta_max 22.49
_diffrn_reflns_theta_min 2.03
_exptl_absorpt_coefficient_mu 5.480
_exptl_crystal_density_diffrn 1.534
_exptl_crystal_F_000 4784
_refine_diff_density_max 1.535
_refine_diff_density_min -0.544
_refine_diff_density_rms 0.237
_refine_ls_extinction_method none
_refine_ls_goodness_of_fit_ref 1.147
_refine_ls_hydrogen_treatment mixed
_refine_ls_matrix_type full
_refine_ls_number_parameters 67
_refine_ls_number_reflns 1817
_refine_ls_number_restraints 0
_refine_ls_restrained_S_all 1.147
_refine_ls_R_factor_all 0.0724
_refine_ls_R_factor_gt 0.0580
_refine_ls_shift/su_max 0.001
_refine_ls_shift/su_mean 0.000
_refine_ls_structure_factor_coef Fsqd
_refine_ls_weighting_details 'calc w=1/[\s^2^(Fo^2^)+(0.1254P)^2^+262.0837P] where P=(Fo^2^+2Fc^2^)/3'
_refine_ls_weighting_scheme calc
_refine_ls_wR_factor_gt 0.2256
_refine_ls_wR_factor_ref 0.2323
_reflns_number_gt 1389
_reflns_number_total 1817
_reflns_threshold_expression >2sigma(I)
_cod_data_source_file ja021274k_5.cif
_cod_data_source_block UCR7GaSTAEA
_cod_original_sg_symbol_H-M 'I 41/a c d'
_cod_database_code 4113420

loop_
_symmetry_equiv_pos_as_xyz
'x, y, z'
'-x+1/2, -y, z+1/2'
'-y+1/4, x+3/4, z+1/4'
'y+1/4, -x+1/4, z+3/4'
'-x+1/2, y, -z'
'x, -y, -z+1/2'
'y+1/4, x+3/4, -z+3/4'
'-y+1/4, -x+1/4, -z+1/4'
'x+1/2, y+1/2, z+1/2'
'-x+1, -y+1/2, z+1'
'-y+3/4, x+5/4, z+3/4'
'y+3/4, -x+3/4, z+5/4'
'-x+1, y+1/2, -z+1/2'
'x+1/2, -y+1/2, -z+1'
'y+3/4, x+5/4, -z+5/4'
'-y+3/4, -x+3/4, -z+3/4'
'-x, -y, -z'
'x-1/2, y, -z-1/2'
'y-1/4, -x-3/4, -z-1/4'
'-y-1/4, x-1/4, -z-3/4'
'x-1/2, -y, z'
'-x, y, z-1/2'
'-y-1/4, -x-3/4, z-3/4'
'y-1/4, x-1/4, z-1/4'
'-x+1/2, -y+1/2, -z+1/2'
'x, y+1/2, -z'
'y+1/4, -x-1/4, -z+1/4'
'-y+1/4, x+1/4, -z-1/4'
'x, -y+1/2, z+1/2'
'-x+1/2, y+1/2, z'
'-y+1/4, -x-1/4, z-1/4'
'y+1/4, x+1/4, z+1/4'

loop_
_atom_site_label
_atom_site_type_symbol
_atom_site_fract_x
_atom_site_fract_y
_atom_site_fract_z
_atom_site_U_iso_or_equiv
_atom_site_adp_type
_atom_site_occupancy
_atom_site_symmetry_multiplicity
_atom_site_calc_flag
_atom_site_refinement_flags
Ga1 Ga 0.04240(7) 0.61739(7) 0.12514(5) 0.0314(5) Uani 1 1 d .
Ga2 Ga 0.16870(7) 0.66486(7) 0.03964(5) 0.0347(6) Uani 1 1 d .
Ga3 Ga 0.0000 0.7500 0.03496(6) 0.0320(6) Uani 1 2 d S
S4 S -0.04532(16) 0.66187(16) 0.07965(10) 0.0329(8) Uani 1 1 d .
S5 S 0.12695(19) 0.57456(17) 0.08224(12) 0.0447(10) Uani 1 1 d .
S6 S 0.08673(18) 0.70969(19) -0.00776(11) 0.0443(10) Uani 1 1 d .
S7 S -0.00110(18) 0.53143(17) 0.16730(12) 0.0404(9) Uani 1 1 d .
S8 S 0.2500 0.6055(2) 0.0000 0.0426(13) Uani 1 2 d S

loop_
_atom_site_aniso_label
_atom_site_aniso_U_11
_atom_site_aniso_U_22
_atom_site_aniso_U_33
_atom_site_aniso_U_23
_atom_site_aniso_U_13
_atom_site_aniso_U_12
Ga1 0.0307(9) 0.0281(8) 0.0354(9) 0.0027(6) 0.0057(6) 0.0007(6)
Ga2 0.0354(9) 0.0309(9) 0.0378(9) -0.0025(6) 0.0111(6) 0.0003(6)
Ga3 0.0353(12) 0.0307(11) 0.0299(11) 0.000 0.000 0.0005(8)
S4 0.0345(18) 0.0298(17) 0.0342(18) 0.0019(14) -0.0004(14) -0.0015(14)
S5 0.046(2) 0.0311(18) 0.057(2) 0.0029(16) 0.0261(18) 0.0048(15)
S6 0.049(2) 0.051(2) 0.0329(19) -0.0020(16) 0.0087(16) 0.0094(17)
S7 0.0403(19) 0.0324(18) 0.049(2) 0.0110(16) 0.0084(16) 0.0019(15)
S8 0.044(3) 0.031(2) 0.053(3) 0.000 0.028(2) 0.000

loop_
_atom_type_symbol
_atom_type_description
_atom_type_scat_dispersion_real
_atom_type_scat_dispersion_imag
_atom_type_scat_source
S S 0.1246 0.1234 'International Tables Vol C Tables 4.2.6.8 and 6.1.1.4'
Ga Ga 0.2307 1.6083 'International Tables Vol C Tables 4.2.6.8 and 6.1.1.4'

loop_
_geom_angle_atom_site_label_1
_geom_angle_atom_site_label_2
_geom_angle_atom_site_label_3
_geom_angle
_geom_angle_site_symmetry_1
_geom_angle_site_symmetry_3
S5 Ga1 S7 108.86(13) . .
S5 Ga1 S4 108.95(13) . 20_666
S7 Ga1 S4 110.30(13) . 20_666
S5 Ga1 S4 109.18(14) . .
S7 Ga1 S4 109.19(13) . .
S4 Ga1 S4 110.34(15) 20_666 .
S8 Ga2 S7 111.21(12) . 20_666
S8 Ga2 S6 109.94(10) . .
S7 Ga2 S6 111.87(14) 20_666 .
S8 Ga2 S5 98.61(14) . .
S7 Ga2 S5 111.74(14) 20_666 .
S6 Ga2 S5 112.77(14) . .
S6 Ga3 S6 110.47(19) 10_464 .
S6 Ga3 S4 110.73(12) 10_464 10_464
S6 Ga3 S4 107.48(12) . 10_464
S6 Ga3 S4 107.48(12) 10_464 .
S6 Ga3 S4 110.73(12) . .
S4 Ga3 S4 109.95(17) 10_464 .
Ga3 S4 Ga1 109.15(13) . 27_465
Ga3 S4 Ga1 109.34(13) . .
Ga1 S4 Ga1 108.81(13) 27_465 .
Ga1 S5 Ga2 107.12(14) . .
Ga3 S6 Ga2 106.90(14) . .
Ga1 S7 Ga2 105.77(14) . 27_465
Ga2 S8 Ga2 119.6(2) 5 .

loop_
_geom_bond_atom_site_label_1
_geom_bond_atom_site_label_2
_geom_bond_distance
_geom_bond_site_symmetry_2
Ga1 S5 2.227(3) .
Ga1 S7 2.239(3) .
Ga1 S4 2.326(3) 20_666
Ga1 S4 2.328(3) .
Ga2 S8 2.269(3) .
Ga2 S7 2.276(4) 20_666
Ga2 S6 2.287(4) .
Ga2 S5 2.296(4) .
Ga3 S6 2.238(3) 10_464
Ga3 S6 2.238(3) .
Ga3 S4 2.326(3) 10_464
Ga3 S4 2.326(3) .
S4 Ga1 2.326(3) 27_465
S7 Ga2 2.276(4) 27_465
S8 Ga2 2.269(3) 5
